data_7718220
loop_
_publ_author_name
'Feil, Christoph M.'
'Goerigk, Florian'
'St&#xf6;ckl, Yannick'
'Nieger, Martin'
'Gudat, Dietrich'

_publ_section_title
;
 Diverse reactivity of a cationic N-heterocyclic phosphenium complex
 towards anionic substrates - substitution <i>vs.</i> reduction.
;
_journal_issue 5
_journal_name_full 'Dalton transactions (Cambridge, England : 2003)'
_journal_page_first 1806
_journal_page_last 1814
_journal_paper_doi 10.1039/d4dt03352c
_journal_volume 54
_journal_year 2025
_chemical_formula_moiety 'C30 H37 Fe N2 O5 P, C26 H37 N2 O P'
_chemical_formula_sum 'C56 H74 Fe N4 O6 P2'
_chemical_formula_weight 1016.98
_space_group_crystal_system monoclinic
_space_group_IT_number 14
_space_group_name_Hall '-P 2yn'
_space_group_name_H-M_alt 'P 1 21/n 1'
_atom_sites_solution_hydrogens mixed
_atom_sites_solution_primary direct
_atom_sites_solution_secondary difmap
_audit_creation_method SHELXL-2014/7
_audit_update_record
;
2024-10-30 deposited with the CCDC.	2025-01-06 downloaded from the CCDC.
;
_cell_angle_alpha 90
_cell_angle_beta 96.523(1)
_cell_angle_gamma 90
_cell_formula_units_Z 4
_cell_length_a 19.0542(7)
_cell_length_b 12.7479(5)
_cell_length_c 22.9643(9)
_cell_measurement_reflns_used 8331
_cell_measurement_temperature 135(2)
_cell_measurement_theta_max 26.416
_cell_measurement_theta_min 1.474
_cell_volume 5541.9(4)
_computing_cell_refinement 'Bruker ApexII Software Suite, 2008'
_computing_data_collection 'Bruker ApexII Software Suite, 2008'
_computing_data_reduction 'Bruker ApexII Software Suite, 2008'
_computing_structure_refinement 'SHELXL-2014/7 (Sheldrick, 2014)'
_computing_structure_solution SHELXS
_diffrn_ambient_temperature 135(2)
_diffrn_measured_fraction_theta_full 0.997
_diffrn_measured_fraction_theta_max 0.994
_diffrn_measurement_device_type 'Bruker Kappa ApexII Duo'
_diffrn_measurement_method 'Omega and phi scans'
_diffrn_radiation_type MoK\a
_diffrn_radiation_wavelength 0.71073
_diffrn_reflns_av_R_equivalents 0.0470
_diffrn_reflns_av_unetI/netI 0.0475
_diffrn_reflns_Laue_measured_fraction_full 0.997
_diffrn_reflns_Laue_measured_fraction_max 0.994
_diffrn_reflns_limit_h_max 14
_diffrn_reflns_limit_h_min -23
_diffrn_reflns_limit_k_max 15
_diffrn_reflns_limit_k_min -15
_diffrn_reflns_limit_l_max 28
_diffrn_reflns_limit_l_min -28
_diffrn_reflns_number 46095
_diffrn_reflns_point_group_measured_fraction_full 0.997
_diffrn_reflns_point_group_measured_fraction_max 0.994
_diffrn_reflns_theta_full 25.242
_diffrn_reflns_theta_max 26.416
_diffrn_reflns_theta_min 1.474
_diffrn_source 'fine-focus sealed tube'
_exptl_absorpt_coefficient_mu 0.381
_exptl_absorpt_correction_T_max 0.7454
_exptl_absorpt_correction_T_min 0.6617
_exptl_absorpt_correction_type multi-scan
_exptl_absorpt_process_details 'BLESSING 1995'
_exptl_crystal_colour light-yellow
_exptl_crystal_density_diffrn 1.219
_exptl_crystal_description prism
_exptl_crystal_F_000 2168
_exptl_crystal_size_max 0.235
_exptl_crystal_size_mid 0.182
_exptl_crystal_size_min 0.095
_refine_diff_density_max 0.355
_refine_diff_density_min -0.706
_refine_diff_density_rms 0.051
_refine_ls_extinction_method none
_refine_ls_goodness_of_fit_ref 1.017
_refine_ls_hydrogen_treatment mixed
_refine_ls_matrix_type full
_refine_ls_number_parameters 649
_refine_ls_number_reflns 11313
_refine_ls_number_restraints 70
_refine_ls_restrained_S_all 1.014
_refine_ls_R_factor_all 0.0711
_refine_ls_R_factor_gt 0.0451
_refine_ls_shift/su_max 0.001
_refine_ls_shift/su_mean 0.000
_refine_ls_structure_factor_coef Fsqd
_refine_ls_weighting_details 'w=1/[\s^2^(Fo^2^)+(0.0408P)^2^+3.7835P] where P=(Fo^2^+2Fc^2^)/3'
_refine_ls_weighting_scheme calc
_refine_ls_wR_factor_gt 0.0980
_refine_ls_wR_factor_ref 0.1081
_reflns_Friedel_coverage 0.000
_reflns_number_gt 8331
_reflns_number_total 11313
_reflns_threshold_expression 'I > 2\s(I)'
_cod_data_source_file d4dt03352c3.cif
_cod_data_source_block g586_mn
_cod_original_sg_symbol_H-M 'P 21/n'
_cod_database_code 7718220
_shelx_shelxl_version_number 2014/7
_shelx_space_group_comment
;
The symmetry employed for this shelxl refinement is uniquely defined
by the following loop, which should always be used as a source of
symmetry information in preference to the above space-group names.
They are only intended as comments.
;
_shelx_estimated_absorpt_t_min 0.916
_shelx_estimated_absorpt_t_max 0.965

loop_
_space_group_symop_operation_xyz
'x, y, z'
'-x+1/2, y+1/2, -z+1/2'
'-x, -y, -z'
'x-1/2, -y-1/2, z-1/2'

loop_
_atom_site_label
_atom_site_type_symbol
_atom_site_fract_x
_atom_site_fract_y
_atom_site_fract_z
_atom_site_U_iso_or_equiv
_atom_site_adp_type
_atom_site_occupancy
_atom_site_site_symmetry_order
_atom_site_calc_flag
_atom_site_refinement_flags_posn
_atom_site_refinement_flags_adp
_atom_site_refinement_flags_occupancy
_atom_site_disorder_assembly
_atom_site_disorder_group
Fe1 Fe 0.40026(2) 0.66355(3) 0.07139(2) 0.02768(10) Uani 1 1 d . . . . .
C1 C 0.35257(13) 0.59209(18) 0.01265(10) 0.0281(5) Uani 1 1 d . . . . .
O1 O 0.32270(10) 0.54432(14) -0.02430(7) 0.0390(4) Uani 1 1 d . . . . .
C2 C 0.41324(15) 0.8012(2) 0.06126(12) 0.0453(7) Uani 1 1 d . . . . .
O2 O 0.42354(13) 0.88808(16) 0.05303(11) 0.0703(7) Uani 1 1 d . . . . .
C3 C 0.42747(12) 0.5959(2) 0.13828(11) 0.0298(5) Uani 1 1 d . . . . .
O3 O 0.44379(9) 0.54896(15) 0.18027(8) 0.0409(4) Uani 1 1 d . . . . .
C4 C 0.48255(15) 0.6344(2) 0.04402(11) 0.0428(7) Uani 1 1 d . . . . .
O4 O 0.53511(10) 0.61577(19) 0.02666(9) 0.0623(6) Uani 1 1 d . . . . .
P1 P 0.29874(3) 0.69752(4) 0.10450(2) 0.01890(12) Uani 1 1 d . . . . .
O5 O 0.24357(9) 0.74643(13) 0.05601(7) 0.0310(4) Uani 1 1 d D . . . .
H5O H 0.2552(13) 0.760(2) 0.0234(6) 0.037 Uiso 1 1 d D U . . .
N1 N 0.30045(9) 0.77178(13) 0.16558(7) 0.0196(4) Uani 1 1 d . . . . .
N2 N 0.25248(9) 0.60305(13) 0.13562(7) 0.0181(4) Uani 1 1 d . . . . .
C5 C 0.26610(11) 0.72303(17) 0.20959(9) 0.0221(5) Uani 1 1 d . . . . .
H5 H 0.2625 0.7533 0.2469 0.026 Uiso 1 1 calc R U . . .
C6 C 0.23940(11) 0.63046(17) 0.19317(9) 0.0225(5) Uani 1 1 d . . . . .
H6 H 0.2142 0.5872 0.2173 0.027 Uiso 1 1 calc R U . . .
C7 C 0.33214(11) 0.87383(16) 0.17335(9) 0.0215(5) Uani 1 1 d . . . . .
C8 C 0.29616(12) 0.96127(17) 0.14806(9) 0.0252(5) Uani 1 1 d . . . . .
C9 C 0.33001(14) 1.05797(19) 0.15316(11) 0.0363(6) Uani 1 1 d . . . . .
H9 H 0.3068 1.1181 0.1357 0.044 Uiso 1 1 calc R U . . .
C10 C 0.39657(14) 1.0683(2) 0.18306(12) 0.0405(6) Uani 1 1 d . . . . .
H10 H 0.4196 1.1346 0.1849 0.049 Uiso 1 1 calc R U . . .
C11 C 0.42972(13) 0.98266(19) 0.21030(11) 0.0339(6) Uani 1 1 d . . . . .
H11 H 0.4749 0.9911 0.2320 0.041 Uiso 1 1 calc R U . . .
C12 C 0.39843(12) 0.88394(17) 0.20669(9) 0.0249(5) Uani 1 1 d . . . . .
C13 C 0.20434(11) 0.53090(17) 0.10292(9) 0.0217(5) Uani 1 1 d . . . . .
C14 C 0.22858(12) 0.43090(17) 0.08941(9) 0.0253(5) Uani 1 1 d . . . . .
C15 C 0.18025(14) 0.36000(19) 0.06208(11) 0.0354(6) Uani 1 1 d . . . . .
H15 H 0.1957 0.2920 0.0524 0.043 Uiso 1 1 calc R U . . .
C16 C 0.11048(15) 0.3866(2) 0.04888(11) 0.0437(7) Uani 1 1 d . . . . .
H16 H 0.0780 0.3367 0.0307 0.052 Uiso 1 1 calc R U . . .
C17 C 0.08735(13) 0.4853(2) 0.06184(11) 0.0390(6) Uani 1 1 d . . . . .
H17 H 0.0390 0.5027 0.0521 0.047 Uiso 1 1 calc R U . . .
C18 C 0.13323(11) 0.56027(19) 0.08884(9) 0.0275(5) Uani 1 1 d . . . . .
C19 C 0.22069(12) 0.95750(19) 0.11879(10) 0.0306(5) Uani 1 1 d . . . . .
H19 H 0.2050 0.8826 0.1174 0.037 Uiso 1 1 calc R U . . .
C20 C 0.21449(16) 0.9987(2) 0.05605(11) 0.0463(7) Uani 1 1 d . . . . .
H20A H 0.1651 0.9950 0.0388 0.069 Uiso 1 1 calc R U . . .
H20B H 0.2306 1.0717 0.0562 0.069 Uiso 1 1 calc R U . . .
H20C H 0.2438 0.9559 0.0329 0.069 Uiso 1 1 calc R U . . .
C21 C 0.17229(15) 1.0187(3) 0.15514(14) 0.0564(8) Uani 1 1 d . . . . .
H21A H 0.1237 1.0159 0.1359 0.085 Uiso 1 1 calc R U . . .
H21B H 0.1742 0.9877 0.1943 0.085 Uiso 1 1 calc R U . . .
H21C H 0.1879 1.0920 0.1585 0.085 Uiso 1 1 calc R U . . .
C22 C 0.43421(12) 0.79392(18) 0.24132(10) 0.0268(5) Uani 1 1 d . . . . .
H22 H 0.4082 0.7280 0.2291 0.032 Uiso 1 1 calc R U . . .
C23 C 0.42903(15) 0.8110(2) 0.30684(10) 0.0407(6) Uani 1 1 d . . . . .
H23A H 0.4522 0.7527 0.3293 0.061 Uiso 1 1 calc R U . . .
H23B H 0.4524 0.8770 0.3194 0.061 Uiso 1 1 calc R U . . .
H23C H 0.3792 0.8141 0.3136 0.061 Uiso 1 1 calc R U . . .
C24 C 0.51162(13) 0.7797(2) 0.23045(12) 0.0371(6) Uani 1 1 d . . . . .
H24A H 0.5322 0.7206 0.2538 0.056 Uiso 1 1 calc R U . . .
H24B H 0.5140 0.7655 0.1888 0.056 Uiso 1 1 calc R U . . .
H24C H 0.5381 0.8438 0.2418 0.056 Uiso 1 1 calc R U . . .
C25 C 0.30467(12) 0.39920(18) 0.10677(10) 0.0284(5) Uani 1 1 d . . . . .
H25 H 0.3340 0.4643 0.1071 0.034 Uiso 1 1 calc R U . . .
C26 C 0.33324(15) 0.32206(19) 0.06426(11) 0.0387(6) Uani 1 1 d . . . . .
H26A H 0.3825 0.3050 0.0781 0.058 Uiso 1 1 calc R U . . .
H26B H 0.3048 0.2578 0.0622 0.058 Uiso 1 1 calc R U . . .
H26C H 0.3308 0.3539 0.0252 0.058 Uiso 1 1 calc R U . . .
C27 C 0.31284(16) 0.3552(2) 0.16919(11) 0.0419(7) Uani 1 1 d . . . . .
H27A H 0.3621 0.3348 0.1803 0.063 Uiso 1 1 calc R U . . .
H27B H 0.2994 0.4090 0.1963 0.063 Uiso 1 1 calc R U . . .
H27C H 0.2823 0.2937 0.1709 0.063 Uiso 1 1 calc R U . . .
C28 C 0.10553(12) 0.6680(2) 0.10241(11) 0.0341(6) Uani 1 1 d . . . . .
H28 H 0.1462 0.7108 0.1207 0.041 Uiso 1 1 calc R U . . .
C29 C 0.05079(14) 0.6601(3) 0.14653(13) 0.0507(8) Uani 1 1 d . . . . .
H29A H 0.0336 0.7304 0.1547 0.076 Uiso 1 1 calc R U . . .
H29B H 0.0111 0.6164 0.1300 0.076 Uiso 1 1 calc R U . . .
H29C H 0.0728 0.6284 0.1830 0.076 Uiso 1 1 calc R U . . .
C30 C 0.07387(15) 0.7241(3) 0.04694(13) 0.0519(8) Uani 1 1 d . . . . .
H30A H 0.0565 0.7933 0.0572 0.078 Uiso 1 1 calc R U . . .
H30B H 0.1101 0.7325 0.0203 0.078 Uiso 1 1 calc R U . . .
H30C H 0.0346 0.6826 0.0277 0.078 Uiso 1 1 calc R U . . .
P2A P 0.76887(10) 0.19926(19) 0.09887(10) 0.0203(4) Uani 0.65 1 d D U P A 1
H2A H 0.8232(14) 0.229(3) 0.0768(15) 0.024 Uiso 0.65 1 d D U P B 1
O6A O 0.71480(13) 0.20022(19) 0.04845(10) 0.0261(5) Uani 0.65 1 d D U P A 1
P2B P 0.74583(19) 0.1910(4) 0.09854(18) 0.0233(9) Uani 0.35 1 d D U P A 2
H2B H 0.6822(15) 0.184(5) 0.077(3) 0.028 Uiso 0.35 1 d D U P C 2
O6B O 0.7872(2) 0.2222(3) 0.05059(17) 0.0222(9) Uani 0.35 1 d D U P A 2
N3 N 0.75381(9) 0.26583(13) 0.15846(7) 0.0205(4) Uani 1 1 d D U . . .
N4 N 0.78062(11) 0.08812(14) 0.13654(8) 0.0300(5) Uani 1 1 d D U . . .
C31 C 0.76841(12) 0.20408(17) 0.20930(9) 0.0247(5) Uani 1 1 d . U . . .
H31 H 0.7674 0.2301 0.2480 0.030 Uiso 1 1 calc R U . . .
C32 C 0.78364(12) 0.10578(17) 0.19717(9) 0.0248(5) Uani 1 1 d . U . . .
H32 H 0.7953 0.0533 0.2260 0.030 Uiso 1 1 calc R U . . .
C33 C 0.71895(11) 0.36638(16) 0.15863(9) 0.0194(4) Uani 1 1 d . . . . .
C34 C 0.75857(11) 0.45760(17) 0.15423(9) 0.0224(5) Uani 1 1 d . . . . .
C35 C 0.72293(13) 0.55318(18) 0.15233(9) 0.0277(5) Uani 1 1 d . . . . .
H35 H 0.7485 0.6165 0.1490 0.033 Uiso 1 1 calc R U . . .
C36 C 0.65106(13) 0.55708(19) 0.15519(10) 0.0321(6) Uani 1 1 d . . . . .
H36 H 0.6275 0.6228 0.1535 0.039 Uiso 1 1 calc R U . . .
C37 C 0.61344(13) 0.4663(2) 0.16053(10) 0.0325(6) Uani 1 1 d . . . . .
H37 H 0.5641 0.4704 0.1632 0.039 Uiso 1 1 calc R U . . .
C38 C 0.64598(12) 0.36849(18) 0.16211(9) 0.0251(5) Uani 1 1 d . . . . .
C39 C 0.79932(13) -0.01191(17) 0.11280(9) 0.0274(5) Uani 1 1 d . . . . .
C40 C 0.74549(14) -0.08268(19) 0.09413(10) 0.0326(6) Uani 1 1 d . . . . .
C41 C 0.76563(16) -0.18053(19) 0.07495(11) 0.0387(6) Uani 1 1 d . . . . .
H41 H 0.7304 -0.2310 0.0624 0.046 Uiso 1 1 calc R U . . .
C42 C 0.83581(15) -0.2054(2) 0.07388(11) 0.0404(7) Uani 1 1 d . . . . .
H42 H 0.8486 -0.2731 0.0613 0.048 Uiso 1 1 calc R U . . .
C43 C 0.88729(15) -0.1331(2) 0.09083(11) 0.0387(6) Uani 1 1 d . . . . .
H43 H 0.9354 -0.1511 0.0892 0.046 Uiso 1 1 calc R U . . .
C44 C 0.87057(13) -0.03391(18) 0.11046(10) 0.0315(5) Uani 1 1 d . . . . .
C45 C 0.83734(12) 0.45426(19) 0.15004(10) 0.0301(5) Uani 1 1 d . . . . .
H45 H 0.8551 0.3837 0.1639 0.036 Uiso 1 1 calc R U . . .
C46 C 0.85257(14) 0.4670(2) 0.08652(11) 0.0405(6) Uani 1 1 d . . . . .
H46A H 0.9037 0.4646 0.0848 0.061 Uiso 1 1 calc R U . . .
H46B H 0.8298 0.4100 0.0627 0.061 Uiso 1 1 calc R U . . .
H46C H 0.8340 0.5345 0.0713 0.061 Uiso 1 1 calc R U . . .
C47 C 0.87771(14) 0.5371(2) 0.18874(12) 0.0452(7) Uani 1 1 d . . . . .
H47A H 0.9282 0.5321 0.1846 0.068 Uiso 1 1 calc R U . . .
H47B H 0.8605 0.6071 0.1766 0.068 Uiso 1 1 calc R U . . .
H47C H 0.8703 0.5253 0.2297 0.068 Uiso 1 1 calc R U . . .
C48 C 0.60245(12) 0.2698(2) 0.16639(11) 0.0344(6) Uani 1 1 d . . . . .
H48 H 0.6355 0.2086 0.1694 0.041 Uiso 1 1 calc R U . . .
C49 C 0.56390(15) 0.2705(2) 0.22115(13) 0.0505(8) Uani 1 1 d . . . . .
H49A H 0.5363 0.2059 0.2226 0.076 Uiso 1 1 calc R U . . .
H49B H 0.5985 0.2750 0.2561 0.076 Uiso 1 1 calc R U . . .
H49C H 0.5322 0.3312 0.2199 0.076 Uiso 1 1 calc R U . . .
C50 C 0.55053(16) 0.2553(3) 0.11089(14) 0.0561(8) Uani 1 1 d . . . . .
H50A H 0.5229 0.1913 0.1144 0.084 Uiso 1 1 calc R U . . .
H50B H 0.5187 0.3158 0.1060 0.084 Uiso 1 1 calc R U . . .
H50C H 0.5768 0.2497 0.0768 0.084 Uiso 1 1 calc R U . . .
C51 C 0.66832(15) -0.0560(2) 0.09576(13) 0.0460(7) Uani 1 1 d . . . . .
H51 H 0.6637 0.0221 0.0938 0.055 Uiso 1 1 calc R U . . .
C52 C 0.64365(19) -0.0916(3) 0.15279(15) 0.0761(11) Uani 1 1 d . . . . .
H52A H 0.5937 -0.0737 0.1530 0.114 Uiso 1 1 calc R U . . .
H52B H 0.6497 -0.1677 0.1567 0.114 Uiso 1 1 calc R U . . .
H52C H 0.6716 -0.0565 0.1856 0.114 Uiso 1 1 calc R U . . .
C53 C 0.62113(18) -0.1016(4) 0.04410(16) 0.0880(13) Uani 1 1 d . . . . .
H53A H 0.6377 -0.0779 0.0074 0.132 Uiso 1 1 calc R U . . .
H53B H 0.6228 -0.1784 0.0460 0.132 Uiso 1 1 calc R U . . .
H53C H 0.5724 -0.0779 0.0456 0.132 Uiso 1 1 calc R U . . .
C54 C 0.92911(14) 0.0443(2) 0.12803(11) 0.0386(6) Uani 1 1 d . . . . .
H54 H 0.9065 0.1112 0.1390 0.046 Uiso 1 1 calc R U . . .
C55 C 0.97714(15) 0.0065(2) 0.18152(11) 0.0459(7) Uani 1 1 d . . . . .
H55A H 1.0144 0.0585 0.1919 0.069 Uiso 1 1 calc R U . . .
H55B H 0.9493 -0.0027 0.2145 0.069 Uiso 1 1 calc R U . . .
H55C H 0.9986 -0.0606 0.1725 0.069 Uiso 1 1 calc R U . . .
C56 C 0.97087(17) 0.0682(3) 0.07674(12) 0.0567(8) Uani 1 1 d . . . . .
H56A H 1.0083 0.1188 0.0891 0.085 Uiso 1 1 calc R U . . .
H56B H 0.9920 0.0034 0.0638 0.085 Uiso 1 1 calc R U . . .
H56C H 0.9392 0.0978 0.0443 0.085 Uiso 1 1 calc R U . . .

loop_
_atom_site_aniso_label
_atom_site_aniso_U_11
_atom_site_aniso_U_22
_atom_site_aniso_U_33
_atom_site_aniso_U_23
_atom_site_aniso_U_13
_atom_site_aniso_U_12
Fe1 0.02789(18) 0.03092(19) 0.02619(17) -0.00662(14) 0.01160(14) -0.00878(15)
C1 0.0350(13) 0.0258(12) 0.0253(12) 0.0014(10) 0.0107(10) 0.0002(10)
O1 0.0524(11) 0.0385(10) 0.0248(9) -0.0078(8) -0.0014(8) 0.0008(9)
C2 0.0514(17) 0.0429(17) 0.0468(16) -0.0071(13) 0.0275(14) -0.0151(14)
O2 0.0965(18) 0.0371(13) 0.0874(17) -0.0067(12) 0.0545(14) -0.0265(12)
C3 0.0195(11) 0.0349(14) 0.0355(14) -0.0154(11) 0.0046(10) -0.0010(10)
O3 0.0363(10) 0.0479(11) 0.0360(10) -0.0045(9) -0.0070(8) 0.0118(9)
C4 0.0403(16) 0.0519(18) 0.0388(15) -0.0084(13) 0.0156(13) -0.0100(13)
O4 0.0400(12) 0.0891(17) 0.0633(14) -0.0063(12) 0.0294(10) -0.0035(11)
P1 0.0229(3) 0.0182(3) 0.0152(3) 0.0008(2) 0.0006(2) -0.0037(2)
O5 0.0397(10) 0.0300(9) 0.0208(8) 0.0078(7) -0.0076(7) -0.0042(8)
N1 0.0234(9) 0.0181(9) 0.0169(9) 0.0004(7) 0.0016(7) -0.0018(7)
N2 0.0181(9) 0.0173(9) 0.0188(9) -0.0004(7) 0.0013(7) -0.0024(7)
C5 0.0255(12) 0.0249(12) 0.0161(10) 0.0001(9) 0.0038(9) 0.0006(9)
C6 0.0233(11) 0.0254(12) 0.0196(10) 0.0026(9) 0.0056(9) 0.0003(9)
C7 0.0252(11) 0.0202(11) 0.0191(10) -0.0034(8) 0.0026(9) -0.0039(9)
C8 0.0290(12) 0.0224(12) 0.0234(11) -0.0008(9) -0.0001(9) -0.0009(10)
C9 0.0448(15) 0.0219(12) 0.0405(14) 0.0045(11) -0.0025(12) -0.0001(11)
C10 0.0464(16) 0.0230(13) 0.0502(16) -0.0020(12) -0.0030(13) -0.0103(12)
C11 0.0294(13) 0.0297(13) 0.0405(14) -0.0057(11) -0.0041(11) -0.0057(11)
C12 0.0252(12) 0.0260(12) 0.0227(11) -0.0036(9) -0.0007(9) -0.0013(10)
C13 0.0210(11) 0.0253(12) 0.0186(10) 0.0017(9) 0.0018(8) -0.0079(9)
C14 0.0316(12) 0.0230(12) 0.0226(11) -0.0008(9) 0.0091(9) -0.0069(10)
C15 0.0460(16) 0.0282(13) 0.0336(13) -0.0083(11) 0.0110(12) -0.0157(12)
C16 0.0449(17) 0.0525(18) 0.0342(14) -0.0102(13) 0.0069(12) -0.0296(14)
C17 0.0231(13) 0.0620(19) 0.0315(13) 0.0024(13) 0.0009(10) -0.0151(12)
C18 0.0215(11) 0.0371(14) 0.0238(11) 0.0023(10) 0.0018(9) -0.0072(10)
C19 0.0322(13) 0.0253(12) 0.0324(13) -0.0002(10) -0.0046(10) 0.0030(10)
C20 0.0590(18) 0.0359(15) 0.0392(15) 0.0076(12) -0.0149(13) -0.0014(14)
C21 0.0368(16) 0.070(2) 0.0592(19) -0.0159(17) -0.0067(14) 0.0145(15)
C22 0.0254(12) 0.0273(12) 0.0261(12) -0.0039(10) -0.0032(9) -0.0002(10)
C23 0.0515(17) 0.0400(15) 0.0289(13) 0.0003(11) -0.0032(12) 0.0066(13)
C24 0.0283(13) 0.0353(15) 0.0456(15) -0.0029(12) -0.0047(11) -0.0001(11)
C25 0.0337(13) 0.0181(11) 0.0345(13) 0.0021(10) 0.0085(10) -0.0012(10)
C26 0.0488(16) 0.0290(14) 0.0414(14) 0.0002(11) 0.0185(12) 0.0050(12)
C27 0.0604(18) 0.0313(14) 0.0350(14) 0.0061(11) 0.0100(13) 0.0125(13)
C28 0.0204(12) 0.0443(15) 0.0380(14) 0.0100(12) 0.0055(10) 0.0059(11)
C29 0.0348(15) 0.063(2) 0.0574(18) 0.0068(15) 0.0180(13) 0.0107(14)
C30 0.0324(15) 0.071(2) 0.0508(18) 0.0171(16) -0.0015(13) 0.0150(14)
P2A 0.0253(11) 0.0180(7) 0.0182(6) 0.0021(4) 0.0048(7) 0.0031(7)
O6A 0.0328(14) 0.0282(13) 0.0170(12) 0.0022(10) 0.0017(10) 0.0033(11)
P2B 0.033(2) 0.0194(13) 0.0177(12) -0.0003(8) 0.0042(14) 0.0015(15)
O6B 0.029(2) 0.026(2) 0.013(2) 0.0021(17) 0.0032(17) 0.0068(19)
N3 0.0255(10) 0.0186(9) 0.0174(9) 0.0010(7) 0.0016(7) 0.0040(7)
N4 0.0507(13) 0.0202(10) 0.0192(9) 0.0017(8) 0.0042(9) 0.0096(9)
C31 0.0304(12) 0.0263(12) 0.0169(10) 0.0005(9) -0.0001(9) 0.0037(10)
C32 0.0296(12) 0.0253(12) 0.0191(10) 0.0028(9) 0.0008(9) 0.0031(10)
C33 0.0227(11) 0.0188(11) 0.0160(10) -0.0018(8) -0.0011(8) 0.0046(9)
C34 0.0272(12) 0.0239(11) 0.0150(10) -0.0002(9) -0.0015(9) 0.0003(9)
C35 0.0415(14) 0.0199(12) 0.0206(11) -0.0017(9) -0.0016(10) -0.0018(10)
C36 0.0448(15) 0.0240(12) 0.0264(12) -0.0009(10) -0.0009(11) 0.0143(11)
C37 0.0277(13) 0.0394(15) 0.0299(13) 0.0023(11) 0.0015(10) 0.0133(11)
C38 0.0244(11) 0.0286(12) 0.0214(11) 0.0004(9) -0.0013(9) 0.0023(10)
C39 0.0456(14) 0.0183(11) 0.0184(11) 0.0023(9) 0.0038(10) 0.0067(10)
C40 0.0455(15) 0.0258(13) 0.0268(12) 0.0049(10) 0.0054(11) 0.0032(11)
C41 0.0592(18) 0.0231(13) 0.0327(13) 0.0023(10) 0.0001(12) -0.0046(12)
C42 0.0640(19) 0.0236(13) 0.0328(14) -0.0056(11) 0.0016(13) 0.0144(13)
C43 0.0439(16) 0.0347(15) 0.0366(14) -0.0051(11) 0.0012(12) 0.0122(12)
C44 0.0431(15) 0.0263(13) 0.0244(12) -0.0011(10) 0.0001(11) 0.0068(11)
C45 0.0257(12) 0.0290(13) 0.0348(13) 0.0047(10) -0.0003(10) -0.0056(10)
C46 0.0374(15) 0.0445(16) 0.0409(15) -0.0036(12) 0.0104(12) -0.0104(12)
C47 0.0393(15) 0.0573(18) 0.0368(15) 0.0006(13) -0.0054(12) -0.0177(14)
C48 0.0228(12) 0.0363(14) 0.0432(15) 0.0057(11) -0.0008(11) -0.0023(10)
C49 0.0382(16) 0.0571(19) 0.0577(19) 0.0131(15) 0.0117(14) -0.0057(14)
C50 0.0410(17) 0.062(2) 0.061(2) 0.0010(16) -0.0140(15) -0.0180(15)
C51 0.0458(17) 0.0355(15) 0.0583(18) 0.0043(14) 0.0128(14) -0.0030(13)
C52 0.066(2) 0.102(3) 0.066(2) -0.003(2) 0.0309(19) -0.013(2)
C53 0.043(2) 0.146(4) 0.074(3) -0.008(3) -0.0028(18) 0.014(2)
C54 0.0435(15) 0.0339(14) 0.0380(14) -0.0051(11) 0.0023(12) 0.0031(12)
C55 0.0474(17) 0.0536(18) 0.0347(15) -0.0016(13) -0.0037(12) -0.0001(14)
C56 0.065(2) 0.065(2) 0.0391(16) 0.0059(15) 0.0026(15) -0.0152(17)

loop_
_atom_type_symbol
_atom_type_description
_atom_type_scat_dispersion_real
_atom_type_scat_dispersion_imag
_atom_type_scat_source
C C 0.0033 0.0016 'International Tables Vol C Tables 4.2.6.8 and 6.1.1.4'
H H 0.0000 0.0000 'International Tables Vol C Tables 4.2.6.8 and 6.1.1.4'
N N 0.0061 0.0033 'International Tables Vol C Tables 4.2.6.8 and 6.1.1.4'
O O 0.0106 0.0060 'International Tables Vol C Tables 4.2.6.8 and 6.1.1.4'
P P 0.1023 0.0942 'International Tables Vol C Tables 4.2.6.8 and 6.1.1.4'
Fe Fe 0.3463 0.8444 'International Tables Vol C Tables 4.2.6.8 and 6.1.1.4'

loop_
_geom_angle_atom_site_label_1
_geom_angle_atom_site_label_2
_geom_angle_atom_site_label_3
_geom_angle
_geom_angle_site_symmetry_1
_geom_angle_site_symmetry_3
_geom_angle_publ_flag
C3 Fe1 C1 118.40(11) . . ?
C3 Fe1 C2 123.63(12) . . ?
C1 Fe1 C2 117.85(12) . . ?
C3 Fe1 C4 91.23(12) . . ?
C1 Fe1 C4 91.14(11) . . ?
C2 Fe1 C4 91.04(13) . . ?
C3 Fe1 P1 88.77(7) . . ?
C1 Fe1 P1 88.26(7) . . ?
C2 Fe1 P1 89.53(9) . . ?
C4 Fe1 P1 179.31(9) . . ?
O1 C1 Fe1 178.4(2) . . ?
O2 C2 Fe1 177.0(2) . . ?
O3 C3 Fe1 177.4(2) . . ?
O4 C4 Fe1 179.9(3) . . ?
O5 P1 N1 108.31(9) . . ?
O5 P1 N2 104.02(9) . . ?
N1 P1 N2 90.57(8) . . ?
O5 P1 Fe1 112.15(7) . . ?
N1 P1 Fe1 117.54(6) . . ?
N2 P1 Fe1 121.66(6) . . ?
P1 O5 H5O 120.2(19) . . ?
C5 N1 C7 122.21(17) . . ?
C5 N1 P1 112.44(14) . . ?
C7 N1 P1 125.36(14) . . ?
C6 N2 C13 118.19(16) . . ?
C6 N2 P1 111.88(14) . . ?
C13 N2 P1 124.15(13) . . ?
C6 C5 N1 112.57(18) . . ?
C6 C5 H5 123.7 . . ?
N1 C5 H5 123.7 . . ?
C5 C6 N2 112.54(19) . . ?
C5 C6 H6 123.7 . . ?
N2 C6 H6 123.7 . . ?
C8 C7 C12 121.3(2) . . ?
C8 C7 N1 119.37(19) . . ?
C12 C7 N1 119.29(19) . . ?
C9 C8 C7 118.1(2) . . ?
C9 C8 C19 118.2(2) . . ?
C7 C8 C19 123.6(2) . . ?
C10 C9 C8 121.3(2) . . ?
C10 C9 H9 119.4 . . ?
C8 C9 H9 119.4 . . ?
C11 C10 C9 120.0(2) . . ?
C11 C10 H10 120.0 . . ?
C9 C10 H10 120.0 . . ?
C10 C11 C12 121.3(2) . . ?
C10 C11 H11 119.4 . . ?
C12 C11 H11 119.4 . . ?
C11 C12 C7 117.9(2) . . ?
C11 C12 C22 119.4(2) . . ?
C7 C12 C22 122.7(2) . . ?
C14 C13 C18 121.6(2) . . ?
C14 C13 N2 119.15(19) . . ?
C18 C13 N2 119.14(19) . . ?
C15 C14 C13 118.3(2) . . ?
C15 C14 C25 120.8(2) . . ?
C13 C14 C25 120.92(19) . . ?
C16 C15 C14 121.0(2) . . ?
C16 C15 H15 119.5 . . ?
C14 C15 H15 119.5 . . ?
C15 C16 C17 120.3(2) . . ?
C15 C16 H16 119.9 . . ?
C17 C16 H16 119.9 . . ?
C16 C17 C18 121.5(2) . . ?
C16 C17 H17 119.2 . . ?
C18 C17 H17 119.2 . . ?
C17 C18 C13 117.3(2) . . ?
C17 C18 C28 119.8(2) . . ?
C13 C18 C28 122.8(2) . . ?
C8 C19 C20 112.0(2) . . ?
C8 C19 C21 110.0(2) . . ?
C20 C19 C21 110.7(2) . . ?
C8 C19 H19 108.0 . . ?
C20 C19 H19 108.0 . . ?
C21 C19 H19 108.0 . . ?
C19 C20 H20A 109.5 . . ?
C19 C20 H20B 109.5 . . ?
H20A C20 H20B 109.5 . . ?
C19 C20 H20C 109.5 . . ?
H20A C20 H20C 109.5 . . ?
H20B C20 H20C 109.5 . . ?
C19 C21 H21A 109.5 . . ?
C19 C21 H21B 109.5 . . ?
H21A C21 H21B 109.5 . . ?
C19 C21 H21C 109.5 . . ?
H21A C21 H21C 109.5 . . ?
H21B C21 H21C 109.5 . . ?
C12 C22 C23 109.42(19) . . ?
C12 C22 C24 112.9(2) . . ?
C23 C22 C24 110.3(2) . . ?
C12 C22 H22 108.1 . . ?
C23 C22 H22 108.1 . . ?
C24 C22 H22 108.1 . . ?
C22 C23 H23A 109.5 . . ?
C22 C23 H23B 109.5 . . ?
H23A C23 H23B 109.5 . . ?
C22 C23 H23C 109.5 . . ?
H23A C23 H23C 109.5 . . ?
H23B C23 H23C 109.5 . . ?
C22 C24 H24A 109.5 . . ?
C22 C24 H24B 109.5 . . ?
H24A C24 H24B 109.5 . . ?
C22 C24 H24C 109.5 . . ?
H24A C24 H24C 109.5 . . ?
H24B C24 H24C 109.5 . . ?
C14 C25 C26 113.8(2) . . ?
C14 C25 C27 109.70(19) . . ?
C26 C25 C27 110.9(2) . . ?
C14 C25 H25 107.4 . . ?
C26 C25 H25 107.4 . . ?
C27 C25 H25 107.4 . . ?
C25 C26 H26A 109.5 . . ?
C25 C26 H26B 109.5 . . ?
H26A C26 H26B 109.5 . . ?
C25 C26 H26C 109.5 . . ?
H26A C26 H26C 109.5 . . ?
H26B C26 H26C 109.5 . . ?
C25 C27 H27A 109.5 . . ?
C25 C27 H27B 109.5 . . ?
H27A C27 H27B 109.5 . . ?
C25 C27 H27C 109.5 . . ?
H27A C27 H27C 109.5 . . ?
H27B C27 H27C 109.5 . . ?
C18 C28 C30 111.6(2) . . ?
C18 C28 C29 110.7(2) . . ?
C30 C28 C29 110.3(2) . . ?
C18 C28 H28 108.0 . . ?
C30 C28 H28 108.0 . . ?
C29 C28 H28 108.0 . . ?
C28 C29 H29A 109.5 . . ?
C28 C29 H29B 109.5 . . ?
H29A C29 H29B 109.5 . . ?
C28 C29 H29C 109.5 . . ?
H29A C29 H29C 109.5 . . ?
H29B C29 H29C 109.5 . . ?
C28 C30 H30A 109.5 . . ?
C28 C30 H30B 109.5 . . ?
H30A C30 H30B 109.5 . . ?
C28 C30 H30C 109.5 . . ?
H30A C30 H30C 109.5 . . ?
H30B C30 H30C 109.5 . . ?
O6A P2A N4 117.47(18) . . ?
O6A P2A N3 118.44(18) . . ?
N4 P2A N3 91.85(14) . . ?
O6A P2A H2A 102.5(17) . . ?
N4 P2A H2A 113.6(17) . . ?
N3 P2A H2A 113.6(17) . . ?
O6B P2B N3 117.0(3) . . ?
O6B P2B N4 112.8(3) . . ?
N3 P2B N4 91.4(2) . . ?
O6B P2B H2B 107(3) . . ?
N3 P2B H2B 111(3) . . ?
N4 P2B H2B 117(3) . . ?
C31 N3 C33 122.75(17) . . ?
C31 N3 P2A 111.13(16) . . ?
C33 N3 P2A 125.30(16) . . ?
C31 N3 P2B 110.8(2) . . ?
C33 N3 P2B 120.8(2) . . ?
C32 N4 C39 122.03(18) . . ?
C32 N4 P2A 111.54(17) . . ?
C39 N4 P2A 125.40(16) . . ?
C32 N4 P2B 111.2(2) . . ?
C39 N4 P2B 126.5(2) . . ?
C32 C31 N3 112.44(19) . . ?
C32 C31 H31 123.8 . . ?
N3 C31 H31 123.8 . . ?
C31 C32 N4 112.04(19) . . ?
C31 C32 H32 124.0 . . ?
N4 C32 H32 124.0 . . ?
C34 C33 C38 122.42(19) . . ?
C34 C33 N3 119.11(18) . . ?
C38 C33 N3 118.47(19) . . ?
C35 C34 C33 117.7(2) . . ?
C35 C34 C45 120.4(2) . . ?
C33 C34 C45 121.93(19) . . ?
C36 C35 C34 120.9(2) . . ?
C36 C35 H35 119.6 . . ?
C34 C35 H35 119.6 . . ?
C37 C36 C35 120.3(2) . . ?
C37 C36 H36 119.8 . . ?
C35 C36 H36 119.8 . . ?
C36 C37 C38 121.5(2) . . ?
C36 C37 H37 119.3 . . ?
C38 C37 H37 119.3 . . ?
C37 C38 C33 117.2(2) . . ?
C37 C38 C48 120.0(2) . . ?
C33 C38 C48 122.8(2) . . ?
C44 C39 C40 122.9(2) . . ?
C44 C39 N4 118.3(2) . . ?
C40 C39 N4 118.8(2) . . ?
C41 C40 C39 117.2(2) . . ?
C41 C40 C51 120.8(2) . . ?
C39 C40 C51 121.9(2) . . ?
C42 C41 C40 121.0(2) . . ?
C42 C41 H41 119.5 . . ?
C40 C41 H41 119.5 . . ?
C43 C42 C41 120.3(2) . . ?
C43 C42 H42 119.8 . . ?
C41 C42 H42 119.8 . . ?
C42 C43 C44 121.4(2) . . ?
C42 C43 H43 119.3 . . ?
C44 C43 H43 119.3 . . ?
C43 C44 C39 117.1(2) . . ?
C43 C44 C54 119.7(2) . . ?
C39 C44 C54 123.2(2) . . ?
C34 C45 C46 110.77(19) . . ?
C34 C45 C47 112.3(2) . . ?
C46 C45 C47 110.1(2) . . ?
C34 C45 H45 107.8 . . ?
C46 C45 H45 107.8 . . ?
C47 C45 H45 107.8 . . ?
C45 C46 H46A 109.5 . . ?
C45 C46 H46B 109.5 . . ?
H46A C46 H46B 109.5 . . ?
C45 C46 H46C 109.5 . . ?
H46A C46 H46C 109.5 . . ?
H46B C46 H46C 109.5 . . ?
C45 C47 H47A 109.5 . . ?
C45 C47 H47B 109.5 . . ?
H47A C47 H47B 109.5 . . ?
C45 C47 H47C 109.5 . . ?
H47A C47 H47C 109.5 . . ?
H47B C47 H47C 109.5 . . ?
C38 C48 C49 111.5(2) . . ?
C38 C48 C50 110.6(2) . . ?
C49 C48 C50 111.1(2) . . ?
C38 C48 H48 107.8 . . ?
C49 C48 H48 107.8 . . ?
C50 C48 H48 107.8 . . ?
C48 C49 H49A 109.5 . . ?
C48 C49 H49B 109.5 . . ?
H49A C49 H49B 109.5 . . ?
C48 C49 H49C 109.5 . . ?
H49A C49 H49C 109.5 . . ?
H49B C49 H49C 109.5 . . ?
C48 C50 H50A 109.5 . . ?
C48 C50 H50B 109.5 . . ?
H50A C50 H50B 109.5 . . ?
C48 C50 H50C 109.5 . . ?
H50A C50 H50C 109.5 . . ?
H50B C50 H50C 109.5 . . ?
C52 C51 C40 110.7(3) . . ?
C52 C51 C53 110.3(3) . . ?
C40 C51 C53 112.6(2) . . ?
C52 C51 H51 107.7 . . ?
C40 C51 H51 107.7 . . ?
C53 C51 H51 107.7 . . ?
C51 C52 H52A 109.5 . . ?
C51 C52 H52B 109.5 . . ?
H52A C52 H52B 109.5 . . ?
C51 C52 H52C 109.5 . . ?
H52A C52 H52C 109.5 . . ?
H52B C52 H52C 109.5 . . ?
C51 C53 H53A 109.5 . . ?
C51 C53 H53B 109.5 . . ?
H53A C53 H53B 109.5 . . ?
C51 C53 H53C 109.5 . . ?
H53A C53 H53C 109.5 . . ?
H53B C53 H53C 109.5 . . ?
C44 C54 C55 111.2(2) . . ?
C44 C54 C56 111.0(2) . . ?
C55 C54 C56 111.5(2) . . ?
C44 C54 H54 107.6 . . ?
C55 C54 H54 107.6 . . ?
C56 C54 H54 107.6 . . ?
C54 C55 H55A 109.5 . . ?
C54 C55 H55B 109.5 . . ?
H55A C55 H55B 109.5 . . ?
C54 C55 H55C 109.5 . . ?
H55A C55 H55C 109.5 . . ?
H55B C55 H55C 109.5 . . ?
C54 C56 H56A 109.5 . . ?
C54 C56 H56B 109.5 . . ?
H56A C56 H56B 109.5 . . ?
C54 C56 H56C 109.5 . . ?
H56A C56 H56C 109.5 . . ?
H56B C56 H56C 109.5 . . ?

loop_
_geom_bond_atom_site_label_1
_geom_bond_atom_site_label_2
_geom_bond_distance
_geom_bond_site_symmetry_2
_geom_bond_publ_flag
Fe1 C3 1.787(3) . ?
Fe1 C1 1.788(2) . ?
Fe1 C2 1.791(3) . ?
Fe1 C4 1.793(3) . ?
Fe1 P1 2.2003(6) . ?
C1 O1 1.142(3) . ?
C2 O2 1.144(3) . ?
C3 O3 1.147(3) . ?
C4 O4 1.144(3) . ?
P1 O5 1.5709(16) . ?
P1 N1 1.6895(17) . ?
P1 N2 1.6974(17) . ?
O5 H5O 0.824(10) . ?
N1 C5 1.409(3) . ?
N1 C7 1.437(3) . ?
N2 C6 1.416(3) . ?
N2 C13 1.447(3) . ?
C5 C6 1.323(3) . ?
C5 H5 0.9500 . ?
C6 H6 0.9500 . ?
C7 C8 1.400(3) . ?
C7 C12 1.407(3) . ?
C8 C9 1.390(3) . ?
C8 C19 1.517(3) . ?
C9 C10 1.378(4) . ?
C9 H9 0.9500 . ?
C10 C11 1.376(3) . ?
C10 H10 0.9500 . ?
C11 C12 1.391(3) . ?
C11 H11 0.9500 . ?
C12 C22 1.514(3) . ?
C13 C14 1.403(3) . ?
C13 C18 1.407(3) . ?
C14 C15 1.388(3) . ?
C14 C25 1.514(3) . ?
C15 C16 1.372(4) . ?
C15 H15 0.9500 . ?
C16 C17 1.377(4) . ?
C16 H16 0.9500 . ?
C17 C18 1.392(3) . ?
C17 H17 0.9500 . ?
C18 C28 1.516(3) . ?
C19 C20 1.526(3) . ?
C19 C21 1.527(4) . ?
C19 H19 1.0000 . ?
C20 H20A 0.9800 . ?
C20 H20B 0.9800 . ?
C20 H20C 0.9800 . ?
C21 H21A 0.9800 . ?
C21 H21B 0.9800 . ?
C21 H21C 0.9800 . ?
C22 C23 1.535(3) . ?
C22 C24 1.535(3) . ?
C22 H22 1.0000 . ?
C23 H23A 0.9800 . ?
C23 H23B 0.9800 . ?
C23 H23C 0.9800 . ?
C24 H24A 0.9800 . ?
C24 H24B 0.9800 . ?
C24 H24C 0.9800 . ?
C25 C26 1.529(3) . ?
C25 C27 1.530(3) . ?
C25 H25 1.0000 . ?
C26 H26A 0.9800 . ?
C26 H26B 0.9800 . ?
C26 H26C 0.9800 . ?
C27 H27A 0.9800 . ?
C27 H27B 0.9800 . ?
C27 H27C 0.9800 . ?
C28 C30 1.525(3) . ?
C28 C29 1.538(3) . ?
C28 H28 1.0000 . ?
C29 H29A 0.9800 . ?
C29 H29B 0.9800 . ?
C29 H29C 0.9800 . ?
C30 H30A 0.9800 . ?
C30 H30B 0.9800 . ?
C30 H30C 0.9800 . ?
P2A O6A 1.460(3) . ?
P2A N4 1.662(3) . ?
P2A N3 1.663(3) . ?
P2A H2A 1.263(18) . ?
P2B O6B 1.479(5) . ?
P2B N3 1.667(5) . ?
P2B N4 1.670(5) . ?
P2B H2B 1.26(2) . ?
N3 C31 1.409(3) . ?
N3 C33 1.444(3) . ?
N4 C32 1.405(3) . ?
N4 C39 1.447(3) . ?
C31 C32 1.323(3) . ?
C31 H31 0.9500 . ?
C32 H32 0.9500 . ?
C33 C34 1.396(3) . ?
C33 C38 1.402(3) . ?
C34 C35 1.393(3) . ?
C34 C45 1.515(3) . ?
C35 C36 1.379(3) . ?
C35 H35 0.9500 . ?
C36 C37 1.374(3) . ?
C36 H36 0.9500 . ?
C37 C38 1.391(3) . ?
C37 H37 0.9500 . ?
C38 C48 1.516(3) . ?
C39 C44 1.393(3) . ?
C39 C40 1.396(3) . ?
C40 C41 1.391(3) . ?
C40 C51 1.514(4) . ?
C41 C42 1.377(4) . ?
C41 H41 0.9500 . ?
C42 C43 1.370(4) . ?
C42 H42 0.9500 . ?
C43 C44 1.392(3) . ?
C43 H43 0.9500 . ?
C44 C54 1.516(4) . ?
C45 C46 1.528(3) . ?
C45 C47 1.530(3) . ?
C45 H45 1.0000 . ?
C46 H46A 0.9800 . ?
C46 H46B 0.9800 . ?
C46 H46C 0.9800 . ?
C47 H47A 0.9800 . ?
C47 H47B 0.9800 . ?
C47 H47C 0.9800 . ?
C48 C49 1.527(4) . ?
C48 C50 1.533(4) . ?
C48 H48 1.0000 . ?
C49 H49A 0.9800 . ?
C49 H49B 0.9800 . ?
C49 H49C 0.9800 . ?
C50 H50A 0.9800 . ?
C50 H50B 0.9800 . ?
C50 H50C 0.9800 . ?
C51 C52 1.511(4) . ?
C51 C53 1.520(5) . ?
C51 H51 1.0000 . ?
C52 H52A 0.9800 . ?
C52 H52B 0.9800 . ?
C52 H52C 0.9800 . ?
C53 H53A 0.9800 . ?
C53 H53B 0.9800 . ?
C53 H53C 0.9800 . ?
C54 C55 1.524(4) . ?
C54 C56 1.525(4) . ?
C54 H54 1.0000 . ?
C55 H55A 0.9800 . ?
C55 H55B 0.9800 . ?
C55 H55C 0.9800 . ?
C56 H56A 0.9800 . ?
C56 H56B 0.9800 . ?
C56 H56C 0.9800 . ?

loop_
_geom_hbond_atom_site_label_D
_geom_hbond_atom_site_label_H
_geom_hbond_atom_site_label_A
_geom_hbond_distance_DH
_geom_hbond_distance_HA
_geom_hbond_distance_DA
_geom_hbond_angle_DHA
_geom_hbond_site_symmetry_A
O5 H5O O6A 0.824(10) 1.876(10) 2.698(3) 176(3) 3_665
O5 H5O O6B 0.824(10) 1.810(19) 2.484(4) 138(2) 3_665

loop_
_geom_torsion_atom_site_label_1
_geom_torsion_atom_site_label_2
_geom_torsion_atom_site_label_3
_geom_torsion_atom_site_label_4
_geom_torsion
_geom_torsion_site_symmetry_1
_geom_torsion_site_symmetry_2
_geom_torsion_site_symmetry_3
_geom_torsion_site_symmetry_4
_geom_torsion_publ_flag
C3 Fe1 P1 O5 -171.02(10) . . . . ?
C1 Fe1 P1 O5 -52.56(10) . . . . ?
C2 Fe1 P1 O5 65.32(12) . . . . ?
C3 Fe1 P1 N1 62.47(10) . . . . ?
C1 Fe1 P1 N1 -179.06(10) . . . . ?
C2 Fe1 P1 N1 -61.18(12) . . . . ?
C3 Fe1 P1 N2 -47.08(10) . . . . ?
C1 Fe1 P1 N2 71.38(10) . . . . ?
C2 Fe1 P1 N2 -170.74(12) . . . . ?
O5 P1 N1 C5 105.57(15) . . . . ?
N2 P1 N1 C5 0.58(15) . . . . ?
Fe1 P1 N1 C5 -126.08(13) . . . . ?
O5 P1 N1 C7 -73.86(18) . . . . ?
N2 P1 N1 C7 -178.84(17) . . . . ?
Fe1 P1 N1 C7 54.49(18) . . . . ?
O5 P1 N2 C6 -109.37(15) . . . . ?
N1 P1 N2 C6 -0.32(15) . . . . ?
Fe1 P1 N2 C6 123.01(13) . . . . ?
O5 P1 N2 C13 43.22(18) . . . . ?
N1 P1 N2 C13 152.27(17) . . . . ?
Fe1 P1 N2 C13 -84.41(17) . . . . ?
C7 N1 C5 C6 178.72(19) . . . . ?
P1 N1 C5 C6 -0.7(2) . . . . ?
N1 C5 C6 N2 0.5(3) . . . . ?
C13 N2 C6 C5 -154.42(19) . . . . ?
P1 N2 C6 C5 0.0(2) . . . . ?
C5 N1 C7 C8 -101.1(2) . . . . ?
P1 N1 C7 C8 78.3(2) . . . . ?
C5 N1 C7 C12 78.3(3) . . . . ?
P1 N1 C7 C12 -102.3(2) . . . . ?
C12 C7 C8 C9 4.6(3) . . . . ?
N1 C7 C8 C9 -176.0(2) . . . . ?
C12 C7 C8 C19 -171.4(2) . . . . ?
N1 C7 C8 C19 8.0(3) . . . . ?
C7 C8 C9 C10 -1.1(4) . . . . ?
C19 C8 C9 C10 175.1(2) . . . . ?
C8 C9 C10 C11 -2.3(4) . . . . ?
C9 C10 C11 C12 2.3(4) . . . . ?
C10 C11 C12 C7 1.1(4) . . . . ?
C10 C11 C12 C22 -175.1(2) . . . . ?
C8 C7 C12 C11 -4.6(3) . . . . ?
N1 C7 C12 C11 176.0(2) . . . . ?
C8 C7 C12 C22 171.5(2) . . . . ?
N1 C7 C12 C22 -7.9(3) . . . . ?
C6 N2 C13 C14 -112.8(2) . . . . ?
P1 N2 C13 C14 96.2(2) . . . . ?
C6 N2 C13 C18 63.1(3) . . . . ?
P1 N2 C13 C18 -87.9(2) . . . . ?
C18 C13 C14 C15 -0.7(3) . . . . ?
N2 C13 C14 C15 175.04(19) . . . . ?
C18 C13 C14 C25 -177.81(19) . . . . ?
N2 C13 C14 C25 -2.0(3) . . . . ?
C13 C14 C15 C16 -0.4(3) . . . . ?
C25 C14 C15 C16 176.7(2) . . . . ?
C14 C15 C16 C17 1.0(4) . . . . ?
C15 C16 C17 C18 -0.5(4) . . . . ?
C16 C17 C18 C13 -0.5(3) . . . . ?
C16 C17 C18 C28 -179.9(2) . . . . ?
C14 C13 C18 C17 1.2(3) . . . . ?
N2 C13 C18 C17 -174.60(19) . . . . ?
C14 C13 C18 C28 -179.5(2) . . . . ?
N2 C13 C18 C28 4.7(3) . . . . ?
C9 C8 C19 C20 59.2(3) . . . . ?
C7 C8 C19 C20 -124.8(2) . . . . ?
C9 C8 C19 C21 -64.4(3) . . . . ?
C7 C8 C19 C21 111.6(3) . . . . ?
C11 C12 C22 C23 70.5(3) . . . . ?
C7 C12 C22 C23 -105.6(2) . . . . ?
C11 C12 C22 C24 -52.7(3) . . . . ?
C7 C12 C22 C24 131.2(2) . . . . ?
C15 C14 C25 C26 34.6(3) . . . . ?
C13 C14 C25 C26 -148.4(2) . . . . ?
C15 C14 C25 C27 -90.3(3) . . . . ?
C13 C14 C25 C27 86.7(2) . . . . ?
C17 C18 C28 C30 -60.2(3) . . . . ?
C13 C18 C28 C30 120.5(2) . . . . ?
C17 C18 C28 C29 63.2(3) . . . . ?
C13 C18 C28 C29 -116.2(2) . . . . ?
O6A P2A N3 C31 131.7(2) . . . . ?
N4 P2A N3 C31 8.81(18) . . . . ?
O6A P2A N3 C33 -38.2(3) . . . . ?
N4 P2A N3 C33 -161.05(18) . . . . ?
O6B P2B N3 C31 -129.9(3) . . . . ?
N4 P2B N3 C31 -13.3(2) . . . . ?
O6B P2B N3 C33 76.0(4) . . . . ?
N4 P2B N3 C33 -167.44(18) . . . . ?
O6A P2A N4 C32 -132.8(2) . . . . ?
N3 P2A N4 C32 -9.20(19) . . . . ?
O6A P2A N4 C39 58.6(3) . . . . ?
N3 P2A N4 C39 -177.8(2) . . . . ?
O6B P2B N4 C32 133.3(3) . . . . ?
N3 P2B N4 C32 13.1(2) . . . . ?
O6B P2B N4 C39 -52.8(4) . . . . ?
N3 P2B N4 C39 -173.0(2) . . . . ?
C33 N3 C31 C32 163.9(2) . . . . ?
P2A N3 C31 C32 -6.3(2) . . . . ?
P2B N3 C31 C32 10.4(3) . . . . ?
N3 C31 C32 N4 -0.6(3) . . . . ?
C39 N4 C32 C31 176.3(2) . . . . ?
P2A N4 C32 C31 7.2(3) . . . . ?
P2B N4 C32 C31 -9.5(3) . . . . ?
C31 N3 C33 C34 106.1(2) . . . . ?
P2A N3 C33 C34 -85.1(2) . . . . ?
P2B N3 C33 C34 -102.9(2) . . . . ?
C31 N3 C33 C38 -75.0(3) . . . . ?
P2A N3 C33 C38 93.7(2) . . . . ?
P2B N3 C33 C38 75.9(3) . . . . ?
C38 C33 C34 C35 -1.1(3) . . . . ?
N3 C33 C34 C35 177.67(18) . . . . ?
C38 C33 C34 C45 -179.5(2) . . . . ?
N3 C33 C34 C45 -0.8(3) . . . . ?
C33 C34 C35 C36 0.5(3) . . . . ?
C45 C34 C35 C36 179.0(2) . . . . ?
C34 C35 C36 C37 0.6(3) . . . . ?
C35 C36 C37 C38 -1.2(3) . . . . ?
C36 C37 C38 C33 0.6(3) . . . . ?
C36 C37 C38 C48 -178.4(2) . . . . ?
C34 C33 C38 C37 0.5(3) . . . . ?
N3 C33 C38 C37 -178.23(19) . . . . ?
C34 C33 C38 C48 179.5(2) . . . . ?
N3 C33 C38 C48 0.7(3) . . . . ?
C32 N4 C39 C44 -81.4(3) . . . . ?
P2A N4 C39 C44 86.1(3) . . . . ?
P2B N4 C39 C44 105.3(3) . . . . ?
C32 N4 C39 C40 97.6(3) . . . . ?
P2A N4 C39 C40 -94.9(3) . . . . ?
P2B N4 C39 C40 -75.7(3) . . . . ?
C44 C39 C40 C41 2.8(3) . . . . ?
N4 C39 C40 C41 -176.1(2) . . . . ?
C44 C39 C40 C51 -178.5(2) . . . . ?
N4 C39 C40 C51 2.5(3) . . . . ?
C39 C40 C41 C42 -0.8(3) . . . . ?
C51 C40 C41 C42 -179.4(2) . . . . ?
C40 C41 C42 C43 -1.1(4) . . . . ?
C41 C42 C43 C44 1.1(4) . . . . ?
C42 C43 C44 C39 0.8(4) . . . . ?
C42 C43 C44 C54 -179.2(2) . . . . ?
C40 C39 C44 C43 -2.8(3) . . . . ?
N4 C39 C44 C43 176.1(2) . . . . ?
C40 C39 C44 C54 177.1(2) . . . . ?
N4 C39 C44 C54 -3.9(3) . . . . ?
C35 C34 C45 C46 -78.8(3) . . . . ?
C33 C34 C45 C46 99.6(2) . . . . ?
C35 C34 C45 C47 44.8(3) . . . . ?
C33 C34 C45 C47 -136.8(2) . . . . ?
C37 C38 C48 C49 -58.5(3) . . . . ?
C33 C38 C48 C49 122.6(2) . . . . ?
C37 C38 C48 C50 65.7(3) . . . . ?
C33 C38 C48 C50 -113.2(3) . . . . ?
C41 C40 C51 C52 86.3(3) . . . . ?
C39 C40 C51 C52 -92.3(3) . . . . ?
C41 C40 C51 C53 -37.7(4) . . . . ?
C39 C40 C51 C53 143.8(3) . . . . ?
C43 C44 C54 C55 -64.8(3) . . . . ?
C39 C44 C54 C55 115.3(3) . . . . ?
C43 C44 C54 C56 60.0(3) . . . . ?
C39 C44 C54 C56 -119.9(3) . . . . ?
